data_4072251
loop_
_publ_author_name
'Tan, Weiqiang'
'Yu, Zhengkun'
'He, Wei'
'Wang, Liandi'
'Sun, Jie'
'Chen, Jinzhu'

_publ_section_title
;
 A Toluene Guest in a Poly(heteronuclear) Complex Host of
 Ferrocenyl&#x2212;(CH2)2-Bridged Bis(pyrazole)
;
_journal_issue 19
_journal_name_full Organometallics
_journal_page_first 4833
_journal_paper_doi 10.1021/om800704a
_journal_volume 27
_journal_year 2008
_chemical_formula_sum 'C82 H92 Fe2 N8 Ni4'
_chemical_formula_weight 1536.18
_chemical_name_systematic
; 
 ? 
;
_space_group_IT_number 2
_symmetry_cell_setting triclinic
_symmetry_space_group_name_Hall '-P 1'
_symmetry_space_group_name_H-M 'P -1'
_atom_sites_solution_hydrogens geom
_atom_sites_solution_primary direct
_atom_sites_solution_secondary difmap
_audit_creation_method SHELXL-97
_cell_angle_alpha 79.2390(10)
_cell_angle_beta 83.8720(10)
_cell_angle_gamma 89.668(2)
_cell_formula_units_Z 1
_cell_length_a 10.9417(8)
_cell_length_b 11.8878(9)
_cell_length_c 14.2357(11)
_cell_measurement_reflns_used 2433
_cell_measurement_temperature 293(2)
_cell_measurement_theta_max 45.320
_cell_measurement_theta_min 4.957
_cell_volume 1808.5(2)
_computing_cell_refinement 'Bruker SMART'
_computing_data_collection 'Bruker SMART'
_computing_data_reduction 'Bruker SHELXTL'
_computing_molecular_graphics 'Bruker SHELXTL'
_computing_publication_material 'Bruker SHELXTL'
_computing_structure_refinement 'SHELXL-97 (Sheldrick, 1997)'
_computing_structure_solution 'SHELXS-97 (Sheldrick, 1990)'
_diffrn_ambient_temperature 293(2)
_diffrn_measured_fraction_theta_full 0.974
_diffrn_measured_fraction_theta_max 0.974
_diffrn_measurement_device_type 'CCD area detector'
_diffrn_measurement_method 'phi and omega scans'
_diffrn_radiation_monochromator graphite
_diffrn_radiation_source 'fine-focus sealed tube'
_diffrn_radiation_type MoK\a
_diffrn_radiation_wavelength 0.71073
_diffrn_reflns_av_R_equivalents 0.0425
_diffrn_reflns_av_sigmaI/netI 0.0865
_diffrn_reflns_limit_h_max 13
_diffrn_reflns_limit_h_min -8
_diffrn_reflns_limit_k_max 14
_diffrn_reflns_limit_k_min -15
_diffrn_reflns_limit_l_max 18
_diffrn_reflns_limit_l_min -18
_diffrn_reflns_number 10751
_diffrn_reflns_theta_full 27.00
_diffrn_reflns_theta_max 27.00
_diffrn_reflns_theta_min 2.06
_exptl_absorpt_coefficient_mu 1.461
_exptl_absorpt_correction_T_max 1.00000
_exptl_absorpt_correction_T_min 0.87386
_exptl_absorpt_correction_type empirical
_exptl_absorpt_process_details sadabs
_exptl_crystal_colour red
_exptl_crystal_density_diffrn 1.410
_exptl_crystal_density_method 'not measured'
_exptl_crystal_description prismatic
_exptl_crystal_F_000 804
_exptl_crystal_size_max 0.311
_exptl_crystal_size_mid 0.225
_exptl_crystal_size_min 0.208
_refine_diff_density_max 0.473
_refine_diff_density_min -0.265
_refine_diff_density_rms 0.066
_refine_ls_extinction_method none
_refine_ls_goodness_of_fit_ref 0.834
_refine_ls_hydrogen_treatment constr
_refine_ls_matrix_type full
_refine_ls_number_parameters 441
_refine_ls_number_reflns 7694
_refine_ls_number_restraints 6
_refine_ls_restrained_S_all 0.856
_refine_ls_R_factor_all 0.0787
_refine_ls_R_factor_gt 0.0455
_refine_ls_shift/su_max 0.045
_refine_ls_shift/su_mean 0.016
_refine_ls_structure_factor_coef Fsqd
_refine_ls_weighting_details 'calc w=1/[\s^2^(Fo^2^)+(0.0336P)^2^+0.0000P] where P=(Fo^2^+2Fc^2^)/3'
_refine_ls_weighting_scheme calc
_refine_ls_wR_factor_gt 0.0849
_refine_ls_wR_factor_ref 0.0930
_reflns_number_gt 4502
_reflns_number_total 7694
_reflns_threshold_expression >2sigma(I)
_cod_data_source_file om800704a_si_001.cif
_cod_data_source_block cd27465
_cod_depositor_comments
;
The following automatic conversions were performed:

'_symmetry_cell_setting' value 'Triclinic' changed to 'triclinic'
according to /home/saulius/struct/CIF-dictionaries/cif_core.dic
dictionary named 'cif_core.dic' version 2.4.1 from 2010-06-29.

Automatic conversion script
Id: cif_fix_values 1715 2011-07-08 13:25:40Z adriana 
;
_cod_original_sg_symbol_H-M P-1
_cod_database_code 4072251

loop_
_symmetry_equiv_pos_as_xyz
'x, y, z'
'-x, -y, -z'

loop_
_atom_site_label
_atom_site_type_symbol
_atom_site_fract_x
_atom_site_fract_y
_atom_site_fract_z
_atom_site_U_iso_or_equiv
_atom_site_adp_type
_atom_site_occupancy
_atom_site_symmetry_multiplicity
_atom_site_calc_flag
_atom_site_refinement_flags
Fe1 Fe 0.14847(5) 0.41468(4) 0.67225(4) 0.04948(15) Uani 1 1 d .
Ni1 Ni 0.21833(4) 0.05655(4) 0.15083(3) 0.04551(14) Uani 1 1 d .
Ni2 Ni 0.45385(4) 0.20896(4) 0.15125(3) 0.05046(15) Uani 1 1 d .
N1 N 0.4604(3) 0.0493(2) 0.19923(19) 0.0466(7) Uani 1 1 d .
N2 N 0.3579(2) -0.0154(2) 0.20029(19) 0.0456(7) Uani 1 1 d .
N3 N 0.2108(3) 0.1609(2) 0.23653(19) 0.0461(7) Uani 1 1 d .
N4 N 0.3110(2) 0.2299(2) 0.23368(18) 0.0450(7) Uani 1 1 d .
C1 C 0.1666(5) 0.1395(4) 0.0107(3) 0.0738(13) Uani 1 1 d .
H1 H 0.1852 0.2190 -0.0209 0.089 Uiso 1 1 calc R
C2 C 0.2355(4) 0.0470(4) -0.0012(3) 0.0729(12) Uani 1 1 d .
H2 H 0.3124 0.0474 -0.0434 0.087 Uiso 1 1 calc R
C3 C 0.1758(4) -0.0508(4) 0.0595(3) 0.0667(11) Uani 1 1 d .
H3 H 0.2024 -0.1302 0.0630 0.080 Uiso 1 1 calc R
C4 C 0.0661(4) -0.0164(4) 0.1028(3) 0.0622(11) Uani 1 1 d .
H4 H 0.0022 -0.0664 0.1429 0.075 Uiso 1 1 calc R
C5 C 0.0642(4) 0.1009(4) 0.0795(3) 0.0709(12) Uani 1 1 d .
H5 H -0.0026 0.1492 0.1000 0.085 Uiso 1 1 calc R
C6 C 0.4519(5) 0.3238(4) 0.0110(3) 0.0868(15) Uani 1 1 d .
H6 H 0.3792 0.3447 -0.0227 0.104 Uiso 1 1 calc R
C7 C 0.4923(5) 0.3767(4) 0.0850(3) 0.0872(16) Uani 1 1 d .
H7 H 0.4556 0.4443 0.1064 0.105 Uiso 1 1 calc R
C8 C 0.6020(5) 0.3271(4) 0.1115(3) 0.0882(16) Uani 1 1 d .
H8 H 0.6563 0.3524 0.1543 0.106 Uiso 1 1 calc R
C9 C 0.6192(4) 0.2342(4) 0.0645(3) 0.0794(14) Uani 1 1 d .
H9 H 0.6889 0.1821 0.0691 0.095 Uiso 1 1 calc R
C10 C 0.5283(5) 0.2362(4) -0.0010(3) 0.0810(14) Uani 1 1 d .
H10 H 0.5215 0.1830 -0.0452 0.097 Uiso 1 1 calc R
C11 C 0.5466(3) -0.0194(3) 0.2401(2) 0.0481(9) Uani 1 1 d .
C12 C 0.4987(3) -0.1306(3) 0.2679(2) 0.0480(9) Uani 1 1 d .
C13 C 0.3802(3) -0.1240(3) 0.2424(2) 0.0479(9) Uani 1 1 d .
C14 C 0.6698(3) 0.0246(3) 0.2551(3) 0.0653(11) Uani 1 1 d .
H14A H 0.7289 0.0144 0.2025 0.098 Uiso 1 1 calc R
H14B H 0.6950 -0.0170 0.3142 0.098 Uiso 1 1 calc R
H14C H 0.6644 0.1045 0.2580 0.098 Uiso 1 1 calc R
C15 C 0.2837(3) -0.2157(3) 0.2609(3) 0.0682(11) Uani 1 1 d .
H15A H 0.2041 -0.1821 0.2684 0.102 Uiso 1 1 calc R
H15B H 0.2963 -0.2689 0.3185 0.102 Uiso 1 1 calc R
H15C H 0.2886 -0.2552 0.2077 0.102 Uiso 1 1 calc R
C16 C 0.5598(3) -0.2342(3) 0.3190(3) 0.0572(10) Uani 1 1 d .
H16A H 0.5031 -0.2731 0.3720 0.069 Uiso 1 1 calc R
H16B H 0.6310 -0.2099 0.3456 0.069 Uiso 1 1 calc R
C17 C 0.6005(3) -0.3180(3) 0.2531(3) 0.0586(10) Uani 1 1 d .
H17A H 0.5281 -0.3474 0.2314 0.070 Uiso 1 1 calc R
H17B H 0.6500 -0.2767 0.1968 0.070 Uiso 1 1 calc R
C18 C 0.1265(3) 0.1816(3) 0.3066(2) 0.0495(9) Uani 1 1 d .
C19 C 0.1713(3) 0.2659(3) 0.3497(2) 0.0501(9) Uani 1 1 d .
C20 C 0.2869(3) 0.2939(3) 0.3020(2) 0.0481(9) Uani 1 1 d .
C21 C 0.0076(3) 0.1157(3) 0.3302(3) 0.0749(13) Uani 1 1 d .
H21A H -0.0544 0.1569 0.2954 0.112 Uiso 1 1 calc R
H21B H -0.0173 0.1058 0.3980 0.112 Uiso 1 1 calc R
H21C H 0.0181 0.0420 0.3122 0.112 Uiso 1 1 calc R
C22 C 0.3787(4) 0.3797(3) 0.3189(3) 0.0730(12) Uani 1 1 d .
H22A H 0.4595 0.3609 0.2935 0.109 Uiso 1 1 calc R
H22B H 0.3772 0.3780 0.3867 0.109 Uiso 1 1 calc R
H22C H 0.3580 0.4549 0.2874 0.109 Uiso 1 1 calc R
C23 C 0.1110(3) 0.3123(3) 0.4348(2) 0.0569(10) Uani 1 1 d .
H23A H 0.0246 0.3241 0.4271 0.068 Uiso 1 1 calc R
H23B H 0.1478 0.3864 0.4348 0.068 Uiso 1 1 calc R
C24 C 0.1218(3) 0.2357(3) 0.5313(2) 0.0543(10) Uani 1 1 d .
H24A H 0.0780 0.1644 0.5338 0.065 Uiso 1 1 calc R
H24B H 0.2077 0.2178 0.5365 0.065 Uiso 1 1 calc R
C25 C 0.0724(3) 0.2876(3) 0.6159(2) 0.0460(9) Uani 1 1 d .
C26 C -0.0078(3) 0.3820(3) 0.6143(3) 0.0499(9) Uani 1 1 d .
H26 H -0.0369 0.4277 0.5565 0.060 Uiso 1 1 calc R
C27 C -0.0356(3) 0.4019(3) 0.7089(3) 0.0582(10) Uani 1 1 d .
H27 H -0.0888 0.4620 0.7283 0.070 Uiso 1 1 calc R
C28 C 0.0255(3) 0.3190(3) 0.7704(3) 0.0601(11) Uani 1 1 d .
H28 H 0.0222 0.3110 0.8404 0.072 Uiso 1 1 calc R
C29 C 0.0932(3) 0.2484(3) 0.7127(2) 0.0508(9) Uani 1 1 d .
H29 H 0.1451 0.1840 0.7363 0.061 Uiso 1 1 calc R
C30 C 0.2538(4) 0.4900(3) 0.7521(3) 0.0660(11) Uani 1 1 d .
H30 H 0.2415 0.4825 0.8222 0.079 Uiso 1 1 calc R
C31 C 0.3268(3) 0.4178(3) 0.7013(3) 0.0542(10) Uani 1 1 d .
C32 C 0.3189(3) 0.4588(3) 0.6020(3) 0.0599(10) Uani 1 1 d .
H32 H 0.3594 0.4258 0.5489 0.072 Uiso 1 1 calc R
C33 C 0.2408(4) 0.5551(3) 0.5931(4) 0.0721(12) Uani 1 1 d .
H33 H 0.2182 0.6003 0.5327 0.086 Uiso 1 1 calc R
C34 C 0.2015(4) 0.5741(3) 0.6856(4) 0.0756(13) Uani 1 1 d .
H34 H 0.1468 0.6351 0.7013 0.091 Uiso 1 1 calc R
C35 C 1.0426(10) 0.4142(8) 1.0805(6) 0.170(4) Uani 1 1 d .
H35 H 1.0677 0.3594 1.1300 0.204 Uiso 1 1 calc R
C36 C 0.9318(8) 0.4103(7) 1.0334(6) 0.121(2) Uani 1 1 d .
H36 H 0.8794 0.3475 1.0561 0.145 Uiso 1 1 calc R
C37 C 0.8979(9) 0.4868(10) 0.9616(6) 0.147(3) Uani 1 1 d D
C38 C 0.7986(11) 0.4838(12) 0.9178(9) 0.138(5) Uani 0.50 1 d PD
H38A H 0.7964 0.4140 0.8933 0.207 Uiso 0.50 1 calc PR
H38B H 0.7998 0.5480 0.8655 0.207 Uiso 0.50 1 calc PR
H38C H 0.7271 0.4873 0.9625 0.207 Uiso 0.50 1 calc PR
C39 C 0.3281(6) -0.0933(6) 0.4913(5) 0.131(2) Uiso 1 1 d D
C40 C 0.3451(9) 0.0033(8) 0.4520(7) 0.083(3) Uiso 0.50 1 d PD
C41 C 0.4609(7) 0.0844(6) 0.4514(4) 0.128(2) Uani 1 1 d D
C42 C 0.5800(12) 0.1580(8) 0.4568(7) 0.111(4) Uani 0.50 1 d PD
C40' C 0.5460(9) 0.0110(9) 0.5067(8) 0.091(3) Uiso 0.50 1 d PD

loop_
_atom_site_aniso_label
_atom_site_aniso_U_11
_atom_site_aniso_U_22
_atom_site_aniso_U_33
_atom_site_aniso_U_23
_atom_site_aniso_U_13
_atom_site_aniso_U_12
Fe1 0.0513(3) 0.0451(3) 0.0550(3) -0.0145(3) -0.0099(3) 0.0035(2)
Ni1 0.0472(3) 0.0488(3) 0.0454(3) -0.0163(2) -0.0138(2) 0.0026(2)
Ni2 0.0556(3) 0.0477(3) 0.0482(3) -0.0142(2) 0.0031(2) -0.0083(2)
N1 0.0429(17) 0.0498(18) 0.0499(18) -0.0162(15) -0.0055(14) -0.0020(15)
N2 0.0415(17) 0.0449(17) 0.0539(19) -0.0147(15) -0.0104(14) -0.0014(14)
N3 0.0458(18) 0.0474(17) 0.0480(18) -0.0144(14) -0.0088(14) 0.0026(14)
N4 0.0495(18) 0.0437(16) 0.0437(17) -0.0130(14) -0.0044(14) -0.0010(14)
C1 0.102(4) 0.066(3) 0.056(3) 0.000(2) -0.040(3) -0.016(3)
C2 0.076(3) 0.098(4) 0.053(3) -0.035(3) -0.006(2) -0.008(3)
C3 0.082(3) 0.068(3) 0.063(3) -0.035(2) -0.027(2) 0.001(2)
C4 0.061(3) 0.072(3) 0.061(3) -0.017(2) -0.026(2) -0.015(2)
C5 0.065(3) 0.085(3) 0.075(3) -0.028(3) -0.041(3) 0.018(3)
C6 0.114(4) 0.075(3) 0.059(3) 0.012(3) 0.003(3) -0.014(3)
C7 0.127(5) 0.051(3) 0.072(3) -0.007(2) 0.036(3) -0.019(3)
C8 0.090(4) 0.093(4) 0.082(3) -0.037(3) 0.030(3) -0.054(3)
C9 0.070(3) 0.090(3) 0.077(3) -0.029(3) 0.023(3) -0.019(3)
C10 0.109(4) 0.080(3) 0.051(3) -0.020(2) 0.018(3) -0.028(3)
C11 0.040(2) 0.057(2) 0.051(2) -0.0210(19) -0.0037(18) 0.0008(18)
C12 0.045(2) 0.050(2) 0.053(2) -0.0169(19) -0.0114(18) 0.0101(18)
C13 0.047(2) 0.045(2) 0.054(2) -0.0124(18) -0.0074(18) -0.0009(18)
C14 0.048(2) 0.081(3) 0.075(3) -0.030(2) -0.018(2) 0.002(2)
C15 0.057(3) 0.054(2) 0.091(3) -0.003(2) -0.012(2) -0.008(2)
C16 0.054(2) 0.063(2) 0.059(2) -0.015(2) -0.015(2) 0.010(2)
C17 0.060(3) 0.059(2) 0.061(3) -0.017(2) -0.018(2) 0.007(2)
C18 0.047(2) 0.055(2) 0.048(2) -0.0134(19) -0.0047(18) 0.0062(18)
C19 0.058(2) 0.049(2) 0.047(2) -0.0168(18) -0.0082(19) 0.0157(19)
C20 0.061(2) 0.043(2) 0.043(2) -0.0125(17) -0.0095(19) 0.0000(18)
C21 0.056(3) 0.094(3) 0.080(3) -0.034(3) 0.001(2) -0.001(2)
C22 0.091(3) 0.065(3) 0.071(3) -0.033(2) -0.007(2) -0.011(2)
C23 0.064(3) 0.059(2) 0.051(2) -0.018(2) -0.006(2) 0.012(2)
C24 0.061(2) 0.048(2) 0.056(2) -0.0162(19) -0.003(2) 0.0013(18)
C25 0.047(2) 0.045(2) 0.047(2) -0.0132(18) -0.0023(17) -0.0030(17)
C26 0.048(2) 0.055(2) 0.048(2) -0.0132(18) -0.0052(18) -0.0008(18)
C27 0.051(2) 0.062(3) 0.064(3) -0.021(2) -0.002(2) 0.009(2)
C28 0.065(3) 0.066(3) 0.048(2) -0.012(2) 0.004(2) -0.007(2)
C29 0.052(2) 0.046(2) 0.052(2) -0.0043(19) -0.0017(19) -0.0004(18)
C30 0.074(3) 0.060(3) 0.077(3) -0.033(2) -0.029(2) 0.007(2)
C31 0.051(2) 0.047(2) 0.069(3) -0.015(2) -0.019(2) 0.0015(18)
C32 0.048(2) 0.058(3) 0.073(3) -0.007(2) -0.009(2) -0.008(2)
C33 0.063(3) 0.049(3) 0.103(4) 0.003(3) -0.032(3) -0.009(2)
C34 0.072(3) 0.046(2) 0.119(4) -0.029(3) -0.033(3) 0.006(2)
C35 0.243(13) 0.095(6) 0.157(8) -0.024(6) 0.051(8) 0.065(7)
C36 0.127(6) 0.101(5) 0.126(6) -0.016(5) 0.011(5) 0.009(5)
C37 0.197(9) 0.144(7) 0.101(6) -0.037(5) -0.005(6) 0.114(8)
C38 0.138(12) 0.156(13) 0.113(11) -0.021(9) 0.010(9) 0.080(11)
C41 0.150(6) 0.173(7) 0.062(3) -0.032(4) -0.005(4) 0.087(5)
C42 0.156(11) 0.095(8) 0.076(7) -0.018(6) 0.024(8) 0.041(8)

loop_
_atom_type_symbol
_atom_type_description
_atom_type_scat_dispersion_real
_atom_type_scat_dispersion_imag
_atom_type_scat_source
C C 0.0033 0.0016 'International Tables Vol C Tables 4.2.6.8 and 6.1.1.4'
H H 0.0000 0.0000 'International Tables Vol C Tables 4.2.6.8 and 6.1.1.4'
N N 0.0061 0.0033 'International Tables Vol C Tables 4.2.6.8 and 6.1.1.4'
Fe Fe 0.3463 0.8444 'International Tables Vol C Tables 4.2.6.8 and 6.1.1.4'
Ni Ni 0.3393 1.1124 'International Tables Vol C Tables 4.2.6.8 and 6.1.1.4'

loop_
_geom_angle_atom_site_label_1
_geom_angle_atom_site_label_2
_geom_angle_atom_site_label_3
_geom_angle
_geom_angle_site_symmetry_1
_geom_angle_site_symmetry_3
C28 Fe1 C30 104.07(17) . .
C28 Fe1 C27 40.72(14) . .
C30 Fe1 C27 119.24(16) . .
C28 Fe1 C29 41.39(12) . .
C30 Fe1 C29 121.63(16) . .
C27 Fe1 C29 68.95(15) . .
C28 Fe1 C34 121.98(18) . .
C30 Fe1 C34 40.57(15) . .
C27 Fe1 C34 107.08(16) . .
C29 Fe1 C34 158.63(18) . .
C28 Fe1 C31 118.25(16) . .
C30 Fe1 C31 40.73(13) . .
C27 Fe1 C31 153.97(16) . .
C29 Fe1 C31 105.31(15) . .
C34 Fe1 C31 68.57(15) . .
C28 Fe1 C33 159.90(17) . .
C30 Fe1 C33 68.00(18) . .
C27 Fe1 C33 125.61(16) . .
C29 Fe1 C33 158.51(17) . .
C34 Fe1 C33 40.22(16) . .
C31 Fe1 C33 68.59(16) . .
C28 Fe1 C32 155.35(16) . .
C30 Fe1 C32 68.06(16) . .
C27 Fe1 C32 163.57(16) . .
C29 Fe1 C32 121.42(15) . .
C34 Fe1 C32 68.09(17) . .
C31 Fe1 C32 40.65(14) . .
C33 Fe1 C32 40.72(14) . .
C28 Fe1 C26 68.09(15) . .
C30 Fe1 C26 156.57(15) . .
C27 Fe1 C26 40.56(13) . .
C29 Fe1 C26 67.94(14) . .
C34 Fe1 C26 123.53(16) . .
C31 Fe1 C26 162.56(14) . .
C33 Fe1 C26 111.45(16) . .
C32 Fe1 C26 127.94(15) . .
C28 Fe1 C25 68.81(14) . .
C30 Fe1 C25 159.34(16) . .
C27 Fe1 C25 68.76(14) . .
C29 Fe1 C25 40.46(13) . .
C34 Fe1 C25 159.49(18) . .
C31 Fe1 C25 124.17(14) . .
C33 Fe1 C25 124.85(17) . .
C32 Fe1 C25 109.91(14) . .
C26 Fe1 C25 40.46(12) . .
N2 Ni1 N3 92.49(11) . .
N2 Ni1 C3 101.10(15) . .
N3 Ni1 C3 164.49(15) . .
N2 Ni1 C5 165.71(14) . .
N3 Ni1 C5 101.51(14) . .
C3 Ni1 C5 64.65(16) . .
N2 Ni1 C4 129.29(15) . .
N3 Ni1 C4 126.01(15) . .
C3 Ni1 C4 38.62(13) . .
C5 Ni1 C4 38.23(14) . .
N2 Ni1 C2 106.29(15) . .
N3 Ni1 C2 142.79(16) . .
C3 Ni1 C2 39.18(14) . .
C5 Ni1 C2 63.73(17) . .
C4 Ni1 C2 64.24(16) . .
N2 Ni1 C1 137.24(17) . .
N3 Ni1 C1 110.70(15) . .
C3 Ni1 C1 63.59(15) . .
C5 Ni1 C1 38.95(15) . .
C4 Ni1 C1 63.84(15) . .
C2 Ni1 C1 36.24(14) . .
N4 Ni2 N1 94.07(11) . .
N4 Ni2 C7 100.03(16) . .
N1 Ni2 C7 165.34(18) . .
N4 Ni2 C9 163.54(14) . .
N1 Ni2 C9 100.34(15) . .
C7 Ni2 C9 65.15(19) . .
N4 Ni2 C8 124.72(16) . .
N1 Ni2 C8 127.89(19) . .
C7 Ni2 C8 38.92(17) . .
C9 Ni2 C8 39.04(15) . .
N4 Ni2 C10 142.47(18) . .
N1 Ni2 C10 106.62(15) . .
C7 Ni2 C10 63.88(17) . .
C9 Ni2 C10 39.02(16) . .
C8 Ni2 C10 64.68(17) . .
N4 Ni2 C6 110.27(17) . .
N1 Ni2 C6 137.77(16) . .
C7 Ni2 C6 39.08(16) . .
C9 Ni2 C6 63.33(19) . .
C8 Ni2 C6 64.3(2) . .
C10 Ni2 C6 35.93(15) . .
C11 N1 N2 108.2(3) . .
C11 N1 Ni2 133.6(2) . .
N2 N1 Ni2 118.1(2) . .
C13 N2 N1 108.2(3) . .
C13 N2 Ni1 133.1(2) . .
N1 N2 Ni1 118.7(2) . .
C18 N3 N4 108.5(3) . .
C18 N3 Ni1 133.6(2) . .
N4 N3 Ni1 117.8(2) . .
C20 N4 N3 107.6(3) . .
C20 N4 Ni2 133.4(2) . .
N3 N4 Ni2 118.65(19) . .
C2 C1 C5 107.7(4) . .
C2 C1 Ni1 71.5(2) . .
C5 C1 Ni1 66.4(2) . .
C2 C1 H1 126.1 . .
C5 C1 H1 126.1 . .
Ni1 C1 H1 126.1 . .
C1 C2 C3 107.4(4) . .
C1 C2 Ni1 72.2(2) . .
C3 C2 Ni1 66.4(2) . .
C1 C2 H2 126.3 . .
C3 C2 H2 126.3 . .
Ni1 C2 H2 126.3 . .
C4 C3 C2 108.5(4) . .
C4 C3 Ni1 72.4(2) . .
C2 C3 Ni1 74.4(2) . .
C4 C3 H3 125.5 . .
C2 C3 H3 125.5 . .
Ni1 C3 H3 125.5 . .
C5 C4 C3 107.1(4) . .
C5 C4 Ni1 69.3(2) . .
C3 C4 Ni1 69.0(2) . .
C5 C4 H4 126.5 . .
C3 C4 H4 126.5 . .
Ni1 C4 H4 126.5 . .
C4 C5 C1 108.8(4) . .
C4 C5 Ni1 72.4(2) . .
C1 C5 Ni1 74.6(2) . .
C4 C5 H5 125.4 . .
C1 C5 H5 125.4 . .
Ni1 C5 H5 125.4 . .
C10 C6 C7 108.1(5) . .
C10 C6 Ni2 71.9(3) . .
C7 C6 Ni2 65.4(2) . .
C10 C6 H6 125.9 . .
C7 C6 H6 125.9 . .
Ni2 C6 H6 125.9 . .
C8 C7 C6 108.8(5) . .
C8 C7 Ni2 72.3(3) . .
C6 C7 Ni2 75.6(2) . .
C8 C7 H7 125.3 . .
C6 C7 H7 125.3 . .
Ni2 C7 H7 125.3 . .
C7 C8 C9 105.9(5) . .
C7 C8 Ni2 68.8(3) . .
C9 C8 Ni2 68.9(2) . .
C7 C8 H8 127.0 . .
C9 C8 H8 127.0 . .
Ni2 C8 H8 127.0 . .
C8 C9 C10 109.3(5) . .
C8 C9 Ni2 72.1(2) . .
C10 C9 Ni2 75.3(2) . .
C8 C9 H9 125.1 . .
C10 C9 H9 125.1 . .
Ni2 C9 H9 125.1 . .
C6 C10 C9 107.3(4) . .
C6 C10 Ni2 72.1(2) . .
C9 C10 Ni2 65.6(2) . .
C6 C10 H10 126.4 . .
C9 C10 H10 126.4 . .
Ni2 C10 H10 126.4 . .
N1 C11 C12 109.0(3) . .
N1 C11 C14 122.7(3) . .
C12 C11 C14 128.2(3) . .
C13 C12 C11 105.1(3) . .
C13 C12 C16 127.1(3) . .
C11 C12 C16 127.7(3) . .
N2 C13 C12 109.5(3) . .
N2 C13 C15 122.0(3) . .
C12 C13 C15 128.4(3) . .
C11 C14 H14A 109.5 . .
C11 C14 H14B 109.5 . .
H14A C14 H14B 109.5 . .
C11 C14 H14C 109.5 . .
H14A C14 H14C 109.5 . .
H14B C14 H14C 109.5 . .
C13 C15 H15A 109.5 . .
C13 C15 H15B 109.5 . .
H15A C15 H15B 109.5 . .
C13 C15 H15C 109.5 . .
H15A C15 H15C 109.5 . .
H15B C15 H15C 109.5 . .
C12 C16 C17 112.7(3) . .
C12 C16 H16A 109.1 . .
C17 C16 H16A 109.0 . .
C12 C16 H16B 109.0 . .
C17 C16 H16B 109.1 . .
H16A C16 H16B 107.8 . .
C31 C17 C16 114.6(3) 2_656 .
C31 C17 H17A 108.6 2_656 .
C16 C17 H17A 108.6 . .
C31 C17 H17B 108.6 2_656 .
C16 C17 H17B 108.6 . .
H17A C17 H17B 107.6 . .
N3 C18 C19 109.1(3) . .
N3 C18 C21 121.3(3) . .
C19 C18 C21 129.6(3) . .
C20 C19 C18 105.3(3) . .
C20 C19 C23 126.9(3) . .
C18 C19 C23 127.7(3) . .
N4 C20 C19 109.5(3) . .
N4 C20 C22 121.7(3) . .
C19 C20 C22 128.8(3) . .
C18 C21 H21A 109.5 . .
C18 C21 H21B 109.5 . .
H21A C21 H21B 109.5 . .
C18 C21 H21C 109.5 . .
H21A C21 H21C 109.5 . .
H21B C21 H21C 109.5 . .
C20 C22 H22A 109.5 . .
C20 C22 H22B 109.5 . .
H22A C22 H22B 109.5 . .
C20 C22 H22C 109.5 . .
H22A C22 H22C 109.5 . .
H22B C22 H22C 109.5 . .
C19 C23 C24 114.3(3) . .
C19 C23 H23A 108.7 . .
C24 C23 H23A 108.7 . .
C19 C23 H23B 108.7 . .
C24 C23 H23B 108.7 . .
H23A C23 H23B 107.6 . .
C25 C24 C23 113.8(3) . .
C25 C24 H24A 108.8 . .
C23 C24 H24A 108.8 . .
C25 C24 H24B 108.8 . .
C23 C24 H24B 108.8 . .
H24A C24 H24B 107.7 . .
C29 C25 C26 107.1(3) . .
C29 C25 C24 126.3(3) . .
C26 C25 C24 126.6(3) . .
C29 C25 Fe1 68.74(19) . .
C26 C25 Fe1 69.34(18) . .
C24 C25 Fe1 128.9(2) . .
C27 C26 C25 109.1(3) . .
C27 C26 Fe1 69.0(2) . .
C25 C26 Fe1 70.20(19) . .
C27 C26 H26 125.4 . .
C25 C26 H26 125.4 . .
Fe1 C26 H26 125.4 . .
C28 C27 C26 107.7(3) . .
C28 C27 Fe1 69.4(2) . .
C26 C27 Fe1 70.5(2) . .
C28 C27 H27 126.1 . .
C26 C27 H27 126.1 . .
Fe1 C27 H27 126.1 . .
C27 C28 C29 107.9(3) . .
C27 C28 Fe1 69.8(2) . .
C29 C28 Fe1 69.66(19) . .
C27 C28 H28 126.0 . .
C29 C28 H28 126.0 . .
Fe1 C28 H28 126.0 . .
C25 C29 C28 108.2(3) . .
C25 C29 Fe1 70.81(19) . .
C28 C29 Fe1 68.95(19) . .
C25 C29 H29 125.9 . .
C28 C29 H29 125.9 . .
Fe1 C29 H29 125.9 . .
C34 C30 C31 108.9(4) . .
C34 C30 Fe1 70.1(2) . .
C31 C30 Fe1 70.3(2) . .
C34 C30 H30 125.6 . .
C31 C30 H30 125.6 . .
Fe1 C30 H30 125.6 . .
C30 C31 C32 106.9(3) . .
C30 C31 C17 125.0(4) . 2_656
C32 C31 C17 128.0(3) . 2_656
C30 C31 Fe1 69.0(2) . .
C32 C31 Fe1 69.8(2) . .
C17 C31 Fe1 126.9(2) 2_656 .
C33 C32 C31 108.1(4) . .
C33 C32 Fe1 69.5(2) . .
C31 C32 Fe1 69.6(2) . .
C33 C32 H32 125.9 . .
C31 C32 H32 125.9 . .
Fe1 C32 H32 125.9 . .
C34 C33 C32 108.1(4) . .
C34 C33 Fe1 69.7(2) . .
C32 C33 Fe1 69.8(2) . .
C34 C33 H33 126.0 . .
C32 C33 H33 126.0 . .
Fe1 C33 H33 126.0 . .
C33 C34 C30 108.0(4) . .
C33 C34 Fe1 70.0(2) . .
C30 C34 Fe1 69.3(2) . .
C33 C34 H34 126.0 . .
C30 C34 H34 126.0 . .
Fe1 C34 H34 126.0 . .
C37 C35 C36 106.6(10) 2_767 .
C37 C35 H35 126.7 2_767 .
C36 C35 H35 126.7 . .
C37 C36 C35 126.6(8) . .
C37 C36 H36 116.7 . .
C35 C36 H36 116.7 . .
C38 C37 C36 127.2(15) . .
C38 C37 C35 106.0(12) . 2_767
C36 C37 C35 126.8(10) . 2_767
C37 C38 H38A 109.5 . .
C37 C38 H38B 109.5 . .
H38A C38 H38B 109.5 . .
C37 C38 H38C 109.5 . .
H38A C38 H38C 109.5 . .
H38B C38 H38C 109.5 . .
C40 C39 C42 122.1(8) . 2_656
C40 C39 C40' 53.6(7) . 2_656
C42 C39 C40' 68.6(6) 2_656 2_656
C39 C40 C40' 82.6(8) . 2_656
C39 C40 C41 128.5(9) . .
C40' C40 C41 45.9(5) 2_656 .
C40' C41 C40' 47.1(8) 2_656 .
C40' C41 C42 118.4(8) 2_656 .
C40' C41 C42 71.4(5) . .
C40' C41 C40 57.4(7) 2_656 .
C40' C41 C40 104.4(8) . .
C42 C41 C40 175.7(7) . .
C39 C42 C41 113.4(7) 2_656 .
C39 C42 C40' 62.5(6) 2_656 .
C41 C42 C40' 51.0(4) . .
C40' C40' C41 80.4(11) 2_656 2_656
C40' C40' C40 156.8(16) 2_656 2_656
C41 C40' C40 76.7(8) 2_656 2_656
C40' C40' C41 52.5(9) 2_656 .
C41 C40' C41 132.9(8) 2_656 .
C40 C40' C41 150.2(9) 2_656 .
C40' C40' C39 158.8(15) 2_656 2_656
C41 C40' C39 120.5(9) 2_656 2_656
C40 C40' C39 43.8(5) 2_656 2_656
C41 C40' C39 106.5(8) . 2_656
C40' C40' C42 110.0(13) 2_656 .
C41 C40' C42 169.0(10) 2_656 .
C40 C40' C42 92.6(8) 2_656 .
C41 C40' C42 57.6(6) . .
C39 C40' C42 48.9(5) 2_656 .

loop_
_geom_bond_atom_site_label_1
_geom_bond_atom_site_label_2
_geom_bond_distance
_geom_bond_site_symmetry_2
Fe1 C28 2.020(3) .
Fe1 C30 2.023(4) .
Fe1 C27 2.025(4) .
Fe1 C29 2.029(3) .
Fe1 C34 2.034(4) .
Fe1 C31 2.039(4) .
Fe1 C33 2.037(4) .
Fe1 C32 2.042(4) .
Fe1 C26 2.045(3) .
Fe1 C25 2.057(3) .
Ni1 N2 1.884(3) .
Ni1 N3 1.892(3) .
Ni1 C3 2.071(3) .
Ni1 C5 2.076(4) .
Ni1 C4 2.115(3) .
Ni1 C2 2.176(4) .
Ni1 C1 2.185(4) .
Ni2 N4 1.896(3) .
Ni2 N1 1.897(3) .
Ni2 C7 2.065(4) .
Ni2 C9 2.069(4) .
Ni2 C8 2.110(4) .
Ni2 C10 2.197(4) .
Ni2 C6 2.200(4) .
N1 C11 1.351(4) .
N1 N2 1.361(3) .
N2 C13 1.351(4) .
N3 C18 1.341(4) .
N3 N4 1.365(3) .
N4 C20 1.347(4) .
C1 C2 1.356(5) .
C1 C5 1.424(5) .
C1 H1 0.9800 .
C2 C3 1.428(5) .
C2 H2 0.9800 .
C3 C4 1.385(5) .
C3 H3 0.9800 .
C4 C5 1.373(5) .
C4 H4 0.9800 .
C5 H5 0.9800 .
C6 C10 1.356(6) .
C6 C7 1.432(6) .
C6 H6 0.9800 .
C7 C8 1.392(6) .
C7 H7 0.9800 .
C8 C9 1.397(5) .
C8 H8 0.9800 .
C9 C10 1.430(6) .
C9 H9 0.9800 .
C10 H10 0.9800 .
C11 C12 1.395(4) .
C11 C14 1.500(4) .
C12 C13 1.381(4) .
C12 C16 1.501(4) .
C13 C15 1.490(4) .
C14 H14A 0.9600 .
C14 H14B 0.9600 .
C14 H14C 0.9600 .
C15 H15A 0.9600 .
C15 H15B 0.9600 .
C15 H15C 0.9600 .
C16 C17 1.525(4) .
C16 H16A 0.9700 .
C16 H16B 0.9700 .
C17 C31 1.508(5) 2_656
C17 H17A 0.9700 .
C17 H17B 0.9700 .
C18 C19 1.385(4) .
C18 C21 1.497(5) .
C19 C20 1.381(4) .
C19 C23 1.512(4) .
C20 C22 1.504(4) .
C21 H21A 0.9600 .
C21 H21B 0.9600 .
C21 H21C 0.9600 .
C22 H22A 0.9600 .
C22 H22B 0.9600 .
C22 H22C 0.9600 .
C23 C24 1.515(4) .
C23 H23A 0.9700 .
C23 H23B 0.9700 .
C24 C25 1.503(4) .
C24 H24A 0.9700 .
C24 H24B 0.9700 .
C25 C29 1.413(4) .
C25 C26 1.418(4) .
C26 C27 1.411(5) .
C26 H26 0.9800 .
C27 C28 1.407(5) .
C27 H27 0.9800 .
C28 C29 1.431(4) .
C28 H28 0.9800 .
C29 H29 0.9800 .
C30 C34 1.407(5) .
C30 C31 1.414(5) .
C30 H30 0.9800 .
C31 C32 1.418(5) .
C31 C17 1.508(5) 2_656
C32 C33 1.419(5) .
C32 H32 0.9800 .
C33 C34 1.400(6) .
C33 H33 0.9800 .
C34 H34 0.9800 .
C35 C37 1.353(10) 2_767
C35 C36 1.452(10) .
C35 H35 0.9300 .
C36 C37 1.318(9) .
C36 H36 0.9300 .
C37 C38 1.313(11) .
C37 C35 1.353(10) 2_767
C38 H38A 0.9600 .
C38 H38B 0.9600 .
C38 H38C 0.9600 .
C39 C40 1.186(9) .
C39 C42 1.445(12) 2_656
C39 C40' 1.700(11) 2_656
C40 C40' 1.380(13) 2_656
C40 C41 1.594(9) .
C41 C40' 1.177(11) 2_656
C41 C40' 1.463(11) .
C41 C42 1.591(11) .
C42 C39 1.445(12) 2_656
C40' C40' 1.087(18) 2_656
C40' C41 1.177(11) 2_656
C40' C40 1.380(13) 2_656
C40' C39 1.700(11) 2_656

loop_
_geom_torsion_atom_site_label_1
_geom_torsion_atom_site_label_2
_geom_torsion_atom_site_label_3
_geom_torsion_atom_site_label_4
_geom_torsion
_geom_torsion_site_symmetry_1
_geom_torsion_site_symmetry_4
N4 Ni2 N1 C11 -122.4(3) . .
C7 Ni2 N1 C11 41.7(8) . .
C9 Ni2 N1 C11 49.6(3) . .
C8 Ni2 N1 C11 18.8(4) . .
C10 Ni2 N1 C11 89.3(3) . .
C6 Ni2 N1 C11 111.1(4) . .
N4 Ni2 N1 N2 53.2(2) . .
C7 Ni2 N1 N2 -142.7(7) . .
C9 Ni2 N1 N2 -134.8(2) . .
C8 Ni2 N1 N2 -165.7(2) . .
C10 Ni2 N1 N2 -95.1(3) . .
C6 Ni2 N1 N2 -73.3(3) . .
C11 N1 N2 C13 0.4(4) . .
Ni2 N1 N2 C13 -176.2(2) . .
C11 N1 N2 Ni1 178.5(2) . .
Ni2 N1 N2 Ni1 1.8(3) . .
N3 Ni1 N2 C13 120.4(3) . .
C3 Ni1 N2 C13 -52.1(3) . .
C5 Ni1 N2 C13 -48.3(8) . .
C4 Ni1 N2 C13 -22.4(4) . .
C2 Ni1 N2 C13 -92.2(3) . .
C1 Ni1 N2 C13 -115.0(3) . .
N3 Ni1 N2 N1 -57.2(2) . .
C3 Ni1 N2 N1 130.4(2) . .
C5 Ni1 N2 N1 134.2(6) . .
C4 Ni1 N2 N1 160.1(2) . .
C2 Ni1 N2 N1 90.3(2) . .
C1 Ni1 N2 N1 67.5(3) . .
N2 Ni1 N3 C18 -118.3(3) . .
C3 Ni1 N3 C18 33.0(7) . .
C5 Ni1 N3 C18 58.8(3) . .
C4 Ni1 N3 C18 26.3(4) . .
C2 Ni1 N3 C18 120.2(4) . .
C1 Ni1 N3 C18 98.4(3) . .
N2 Ni1 N3 N4 58.5(2) . .
C3 Ni1 N3 N4 -150.2(5) . .
C5 Ni1 N3 N4 -124.4(3) . .
C4 Ni1 N3 N4 -156.9(2) . .
C2 Ni1 N3 N4 -63.0(3) . .
C1 Ni1 N3 N4 -84.9(3) . .
C18 N3 N4 C20 -0.6(4) . .
Ni1 N3 N4 C20 -178.1(2) . .
C18 N3 N4 Ni2 173.1(2) . .
Ni1 N3 N4 Ni2 -4.4(3) . .
N1 Ni2 N4 C20 120.1(3) . .
C7 Ni2 N4 C20 -55.9(4) . .
C9 Ni2 N4 C20 -31.0(8) . .
C8 Ni2 N4 C20 -22.9(4) . .
C10 Ni2 N4 C20 -115.6(4) . .
C6 Ni2 N4 C20 -95.1(3) . .
N1 Ni2 N4 N3 -51.7(2) . .
C7 Ni2 N4 N3 132.4(3) . .
C9 Ni2 N4 N3 157.2(6) . .
C8 Ni2 N4 N3 165.4(3) . .
C10 Ni2 N4 N3 72.6(3) . .
C6 Ni2 N4 N3 93.2(3) . .
N2 Ni1 C1 C2 39.1(3) . .
N3 Ni1 C1 C2 157.6(3) . .
C3 Ni1 C1 C2 -38.2(2) . .
C5 Ni1 C1 C2 -119.8(4) . .
C4 Ni1 C1 C2 -81.4(3) . .
N2 Ni1 C1 C5 158.9(2) . .
N3 Ni1 C1 C5 -82.6(3) . .
C3 Ni1 C1 C5 81.6(3) . .
C4 Ni1 C1 C5 38.3(2) . .
C2 Ni1 C1 C5 119.8(4) . .
C5 C1 C2 C3 0.7(4) . .
Ni1 C1 C2 C3 57.3(3) . .
C5 C1 C2 Ni1 -56.6(3) . .
N2 Ni1 C2 C1 -153.5(3) . .
N3 Ni1 C2 C1 -36.1(4) . .
C3 Ni1 C2 C1 118.9(4) . .
C5 Ni1 C2 C1 37.5(2) . .
C4 Ni1 C2 C1 80.2(3) . .
N2 Ni1 C2 C3 87.6(3) . .
N3 Ni1 C2 C3 -155.0(3) . .
C5 Ni1 C2 C3 -81.4(3) . .
C4 Ni1 C2 C3 -38.6(2) . .
C1 Ni1 C2 C3 -118.9(4) . .
C1 C2 C3 C4 4.0(4) . .
Ni1 C2 C3 C4 64.9(2) . .
C1 C2 C3 Ni1 -60.9(3) . .
N2 Ni1 C3 C4 142.1(2) . .
N3 Ni1 C3 C4 -8.7(7) . .
C5 Ni1 C3 C4 -36.9(2) . .
C2 Ni1 C3 C4 -115.7(4) . .
C1 Ni1 C3 C4 -80.4(3) . .
N2 Ni1 C3 C2 -102.2(3) . .
N3 Ni1 C3 C2 107.0(6) . .
C5 Ni1 C3 C2 78.8(3) . .
C4 Ni1 C3 C2 115.7(4) . .
C1 Ni1 C3 C2 35.3(2) . .
C2 C3 C4 C5 -7.1(4) . .
Ni1 C3 C4 C5 59.1(3) . .
C2 C3 C4 Ni1 -66.2(3) . .
N2 Ni1 C4 C5 -170.0(2) . .
N3 Ni1 C4 C5 58.4(3) . .
C3 Ni1 C4 C5 -118.7(4) . .
C2 Ni1 C4 C5 -79.5(3) . .
C1 Ni1 C4 C5 -39.1(2) . .
N2 Ni1 C4 C3 -51.2(3) . .
N3 Ni1 C4 C3 177.1(2) . .
C5 Ni1 C4 C3 118.7(4) . .
C2 Ni1 C4 C3 39.2(2) . .
C1 Ni1 C4 C3 79.7(3) . .
C3 C4 C5 C1 7.5(4) . .
Ni1 C4 C5 C1 66.4(3) . .
C3 C4 C5 Ni1 -58.9(3) . .
C2 C1 C5 C4 -5.1(4) . .
Ni1 C1 C5 C4 -64.9(3) . .
C2 C1 C5 Ni1 59.8(3) . .
N2 Ni1 C5 C4 33.1(8) . .
N3 Ni1 C5 C4 -135.3(3) . .
C3 Ni1 C5 C4 37.3(2) . .
C2 Ni1 C5 C4 81.0(3) . .
C1 Ni1 C5 C4 115.9(4) . .
N2 Ni1 C5 C1 -82.8(7) . .
N3 Ni1 C5 C1 108.8(3) . .
C3 Ni1 C5 C1 -78.6(3) . .
C4 Ni1 C5 C1 -115.9(4) . .
C2 Ni1 C5 C1 -34.9(2) . .
N4 Ni2 C6 C10 -158.6(3) . .
N1 Ni2 C6 C10 -37.3(4) . .
C7 Ni2 C6 C10 120.6(5) . .
C9 Ni2 C6 C10 37.9(3) . .
C8 Ni2 C6 C10 81.7(3) . .
N4 Ni2 C6 C7 80.8(3) . .
N1 Ni2 C6 C7 -157.9(3) . .
C9 Ni2 C6 C7 -82.7(3) . .
C8 Ni2 C6 C7 -39.0(3) . .
C10 Ni2 C6 C7 -120.6(5) . .
C10 C6 C7 C8 5.8(5) . .
Ni2 C6 C7 C8 65.2(3) . .
C10 C6 C7 Ni2 -59.4(3) . .
N4 Ni2 C7 C8 134.6(3) . .
N1 Ni2 C7 C8 -29.3(9) . .
C9 Ni2 C7 C8 -37.9(3) . .
C10 Ni2 C7 C8 -81.3(3) . .
C6 Ni2 C7 C8 -115.5(4) . .
N4 Ni2 C7 C6 -109.9(3) . .
N1 Ni2 C7 C6 86.2(8) . .
C9 Ni2 C7 C6 77.6(3) . .
C8 Ni2 C7 C6 115.5(4) . .
C10 Ni2 C7 C6 34.2(3) . .
C6 C7 C8 C9 -8.2(5) . .
Ni2 C7 C8 C9 59.2(3) . .
C6 C7 C8 Ni2 -67.4(3) . .
N4 Ni2 C8 C7 -58.6(4) . .
N1 Ni2 C8 C7 171.0(3) . .
C9 Ni2 C8 C7 117.7(5) . .
C10 Ni2 C8 C7 79.1(3) . .
C6 Ni2 C8 C7 39.1(3) . .
N4 Ni2 C8 C9 -176.3(3) . .
N1 Ni2 C8 C9 53.2(4) . .
C7 Ni2 C8 C9 -117.7(5) . .
C10 Ni2 C8 C9 -38.6(3) . .
C6 Ni2 C8 C9 -78.6(3) . .
C7 C8 C9 C10 7.7(5) . .
Ni2 C8 C9 C10 66.8(3) . .
C7 C8 C9 Ni2 -59.1(3) . .
N4 Ni2 C9 C8 10.7(8) . .
N1 Ni2 C9 C8 -140.0(3) . .
C7 Ni2 C9 C8 37.8(3) . .
C10 Ni2 C9 C8 116.3(4) . .
C6 Ni2 C9 C8 81.3(3) . .
N4 Ni2 C9 C10 -105.6(6) . .
N1 Ni2 C9 C10 103.7(3) . .
C7 Ni2 C9 C10 -78.5(3) . .
C8 Ni2 C9 C10 -116.3(5) . .
C6 Ni2 C9 C10 -35.0(3) . .
C7 C6 C10 C9 -1.0(5) . .
Ni2 C6 C10 C9 -56.4(3) . .
C7 C6 C10 Ni2 55.4(3) . .
C8 C9 C10 C6 -4.2(5) . .
Ni2 C9 C10 C6 60.4(3) . .
C8 C9 C10 Ni2 -64.6(3) . .
N4 Ni2 C10 C6 34.2(4) . .
N1 Ni2 C10 C6 154.8(3) . .
C7 Ni2 C10 C6 -37.2(3) . .
C9 Ni2 C10 C6 -119.2(4) . .
C8 Ni2 C10 C6 -80.6(3) . .
N4 Ni2 C10 C9 153.4(3) . .
N1 Ni2 C10 C9 -85.9(3) . .
C7 Ni2 C10 C9 82.0(3) . .
C8 Ni2 C10 C9 38.7(3) . .
C6 Ni2 C10 C9 119.2(4) . .
N2 N1 C11 C12 0.1(4) . .
Ni2 N1 C11 C12 176.0(2) . .
N2 N1 C11 C14 -177.2(3) . .
Ni2 N1 C11 C14 -1.3(5) . .
N1 C11 C12 C13 -0.5(4) . .
C14 C11 C12 C13 176.6(3) . .
N1 C11 C12 C16 -177.8(3) . .
C14 C11 C12 C16 -0.7(6) . .
N1 N2 C13 C12 -0.7(4) . .
Ni1 N2 C13 C12 -178.4(2) . .
N1 N2 C13 C15 175.9(3) . .
Ni1 N2 C13 C15 -1.8(5) . .
C11 C12 C13 N2 0.8(4) . .
C16 C12 C13 N2 178.1(3) . .
C11 C12 C13 C15 -175.6(3) . .
C16 C12 C13 C15 1.7(6) . .
C13 C12 C16 C17 76.9(4) . .
C11 C12 C16 C17 -106.4(4) . .
C12 C16 C17 C31 174.4(3) . 2_656
N4 N3 C18 C19 0.6(4) . .
Ni1 N3 C18 C19 177.6(2) . .
N4 N3 C18 C21 -177.6(3) . .
Ni1 N3 C18 C21 -0.6(5) . .
N3 C18 C19 C20 -0.4(4) . .
C21 C18 C19 C20 177.7(4) . .
N3 C18 C19 C23 -176.7(3) . .
C21 C18 C19 C23 1.4(6) . .
N3 N4 C20 C19 0.4(4) . .
Ni2 N4 C20 C19 -172.1(2) . .
N3 N4 C20 C22 179.8(3) . .
Ni2 N4 C20 C22 7.4(5) . .
C18 C19 C20 N4 0.0(4) . .
C23 C19 C20 N4 176.3(3) . .
C18 C19 C20 C22 -179.4(4) . .
C23 C19 C20 C22 -3.1(6) . .
C20 C19 C23 C24 -97.4(4) . .
C18 C19 C23 C24 78.1(5) . .
C19 C23 C24 C25 174.5(3) . .
C23 C24 C25 C29 -165.5(3) . .
C23 C24 C25 C26 17.3(5) . .
C23 C24 C25 Fe1 -74.7(4) . .
C28 Fe1 C25 C29 -38.2(2) . .
C30 Fe1 C25 C29 35.0(5) . .
C27 Fe1 C25 C29 -82.1(2) . .
C34 Fe1 C25 C29 -164.0(4) . .
C31 Fe1 C25 C29 72.3(2) . .
C33 Fe1 C25 C29 158.6(2) . .
C32 Fe1 C25 C29 115.5(2) . .
C26 Fe1 C25 C29 -118.9(3) . .
C28 Fe1 C25 C26 80.7(2) . .
C30 Fe1 C25 C26 153.9(4) . .
C27 Fe1 C25 C26 36.8(2) . .
C29 Fe1 C25 C26 118.9(3) . .
C34 Fe1 C25 C26 -45.1(5) . .
C31 Fe1 C25 C26 -168.8(2) . .
C33 Fe1 C25 C26 -82.5(2) . .
C32 Fe1 C25 C26 -125.7(2) . .
C28 Fe1 C25 C24 -158.3(4) . .
C30 Fe1 C25 C24 -85.1(5) . .
C27 Fe1 C25 C24 157.8(4) . .
C29 Fe1 C25 C24 -120.1(4) . .
C34 Fe1 C25 C24 75.9(6) . .
C31 Fe1 C25 C24 -47.8(4) . .
C33 Fe1 C25 C24 38.5(4) . .
C32 Fe1 C25 C24 -4.7(4) . .
C26 Fe1 C25 C24 121.0(4) . .
C29 C25 C26 C27 0.5(4) . .
C24 C25 C26 C27 178.2(3) . .
Fe1 C25 C26 C27 -58.1(2) . .
C29 C25 C26 Fe1 58.6(2) . .
C24 C25 C26 Fe1 -123.7(3) . .
C28 Fe1 C26 C27 38.2(2) . .
C30 Fe1 C26 C27 -36.3(5) . .
C29 Fe1 C26 C27 83.0(2) . .
C34 Fe1 C26 C27 -76.6(3) . .
C31 Fe1 C26 C27 153.1(5) . .
C33 Fe1 C26 C27 -120.2(3) . .
C32 Fe1 C26 C27 -163.6(2) . .
C25 Fe1 C26 C27 120.8(3) . .
C28 Fe1 C26 C25 -82.6(2) . .
C30 Fe1 C26 C25 -157.0(4) . .
C27 Fe1 C26 C25 -120.8(3) . .
C29 Fe1 C26 C25 -37.81(19) . .
C34 Fe1 C26 C25 162.7(2) . .
C31 Fe1 C26 C25 32.4(6) . .
C33 Fe1 C26 C25 119.0(2) . .
C32 Fe1 C26 C25 75.6(3) . .
C25 C26 C27 C28 -0.9(4) . .
Fe1 C26 C27 C28 -59.7(3) . .
C25 C26 C27 Fe1 58.8(2) . .
C30 Fe1 C27 C28 -77.1(3) . .
C29 Fe1 C27 C28 38.3(2) . .
C34 Fe1 C27 C28 -119.5(2) . .
C31 Fe1 C27 C28 -43.5(4) . .
C33 Fe1 C27 C28 -159.8(2) . .
C32 Fe1 C27 C28 170.3(5) . .
C26 Fe1 C27 C28 118.5(3) . .
C25 Fe1 C27 C28 81.8(2) . .
C28 Fe1 C27 C26 -118.5(3) . .
C30 Fe1 C27 C26 164.4(2) . .
C29 Fe1 C27 C26 -80.3(2) . .
C34 Fe1 C27 C26 122.0(3) . .
C31 Fe1 C27 C26 -162.0(3) . .
C33 Fe1 C27 C26 81.7(3) . .
C32 Fe1 C27 C26 51.8(6) . .
C25 Fe1 C27 C26 -36.7(2) . .
C26 C27 C28 C29 0.9(4) . .
Fe1 C27 C28 C29 -59.5(2) . .
C26 C27 C28 Fe1 60.4(2) . .
C30 Fe1 C28 C27 118.7(2) . .
C29 Fe1 C28 C27 -119.0(3) . .
C34 Fe1 C28 C27 78.8(3) . .
C31 Fe1 C28 C27 160.0(2) . .
C33 Fe1 C28 C27 54.7(6) . .
C32 Fe1 C28 C27 -173.4(3) . .
C26 Fe1 C28 C27 -38.0(2) . .
C25 Fe1 C28 C27 -81.7(2) . .
C30 Fe1 C28 C29 -122.2(2) . .
C27 Fe1 C28 C29 119.0(3) . .
C34 Fe1 C28 C29 -162.2(2) . .
C31 Fe1 C28 C29 -81.0(2) . .
C33 Fe1 C28 C29 173.8(4) . .
C32 Fe1 C28 C29 -54.4(4) . .
C26 Fe1 C28 C29 81.0(2) . .
C25 Fe1 C28 C29 37.4(2) . .
C26 C25 C29 C28 0.0(4) . .
C24 C25 C29 C28 -177.7(3) . .
Fe1 C25 C29 C28 59.0(2) . .
C26 C25 C29 Fe1 -59.0(2) . .
C24 C25 C29 Fe1 123.3(3) . .
C27 C28 C29 C25 -0.6(4) . .
Fe1 C28 C29 C25 -60.2(2) . .
C27 C28 C29 Fe1 59.6(2) . .
C28 Fe1 C29 C25 119.2(3) . .
C30 Fe1 C29 C25 -166.3(2) . .
C27 Fe1 C29 C25 81.6(2) . .
C34 Fe1 C29 C25 164.7(4) . .
C31 Fe1 C29 C25 -125.2(2) . .
C33 Fe1 C29 C25 -54.9(5) . .
C32 Fe1 C29 C25 -84.2(2) . .
C26 Fe1 C29 C25 37.81(19) . .
C30 Fe1 C29 C28 74.5(3) . .
C27 Fe1 C29 C28 -37.7(2) . .
C34 Fe1 C29 C28 45.4(5) . .
C31 Fe1 C29 C28 115.6(2) . .
C33 Fe1 C29 C28 -174.2(4) . .
C32 Fe1 C29 C28 156.6(2) . .
C26 Fe1 C29 C28 -81.4(2) . .
C25 Fe1 C29 C28 -119.2(3) . .
C28 Fe1 C30 C34 -123.1(3) . .
C27 Fe1 C30 C34 -82.2(3) . .
C29 Fe1 C30 C34 -164.2(3) . .
C31 Fe1 C30 C34 119.7(4) . .
C33 Fe1 C30 C34 37.4(3) . .
C32 Fe1 C30 C34 81.5(3) . .
C26 Fe1 C30 C34 -56.0(5) . .
C25 Fe1 C30 C34 169.9(4) . .
C28 Fe1 C30 C31 117.2(2) . .
C27 Fe1 C30 C31 158.1(2) . .
C29 Fe1 C30 C31 76.1(3) . .
C34 Fe1 C30 C31 -119.7(4) . .
C33 Fe1 C30 C31 -82.3(3) . .
C32 Fe1 C30 C31 -38.2(2) . .
C26 Fe1 C30 C31 -175.7(3) . .
C25 Fe1 C30 C31 50.2(5) . .
C34 C30 C31 C32 0.1(4) . .
Fe1 C30 C31 C32 59.8(2) . .
C34 C30 C31 C17 179.2(3) . 2_656
Fe1 C30 C31 C17 -121.1(3) . 2_656
C34 C30 C31 Fe1 -59.7(3) . .
C28 Fe1 C31 C30 -78.4(3) . .
C27 Fe1 C31 C30 -47.8(4) . .
C29 Fe1 C31 C30 -121.0(2) . .
C34 Fe1 C31 C30 37.4(2) . .
C33 Fe1 C31 C30 80.7(3) . .
C32 Fe1 C31 C30 118.3(3) . .
C26 Fe1 C31 C30 174.3(4) . .
C25 Fe1 C31 C30 -160.9(2) . .
C28 Fe1 C31 C32 163.3(2) . .
C30 Fe1 C31 C32 -118.3(3) . .
C27 Fe1 C31 C32 -166.0(3) . .
C29 Fe1 C31 C32 120.7(2) . .
C34 Fe1 C31 C32 -80.9(2) . .
C33 Fe1 C31 C32 -37.5(2) . .
C26 Fe1 C31 C32 56.0(6) . .
C25 Fe1 C31 C32 80.9(3) . .
C28 Fe1 C31 C17 40.3(4) . 2_656
C30 Fe1 C31 C17 118.8(4) . 2_656
C27 Fe1 C31 C17 71.0(5) . 2_656
C29 Fe1 C31 C17 -2.3(4) . 2_656
C34 Fe1 C31 C17 156.1(4) . 2_656
C33 Fe1 C31 C17 -160.5(4) . 2_656
C32 Fe1 C31 C17 -123.0(4) . 2_656
C26 Fe1 C31 C17 -66.9(7) . 2_656
C25 Fe1 C31 C17 -42.1(4) . 2_656
C30 C31 C32 C33 -0.3(4) . .
C17 C31 C32 C33 -179.4(3) 2_656 .
Fe1 C31 C32 C33 59.0(2) . .
C30 C31 C32 Fe1 -59.3(2) . .
C17 C31 C32 Fe1 121.7(4) 2_656 .
C28 Fe1 C32 C33 -156.9(4) . .
C30 Fe1 C32 C33 -81.3(3) . .
C27 Fe1 C32 C33 38.4(6) . .
C29 Fe1 C32 C33 164.1(3) . .
C34 Fe1 C32 C33 -37.4(3) . .
C31 Fe1 C32 C33 -119.6(3) . .
C26 Fe1 C32 C33 78.8(3) . .
C25 Fe1 C32 C33 120.7(3) . .
C28 Fe1 C32 C31 -37.3(5) . .
C30 Fe1 C32 C31 38.3(2) . .
C27 Fe1 C32 C31 158.0(5) . .
C29 Fe1 C32 C31 -76.3(2) . .
C34 Fe1 C32 C31 82.2(2) . .
C33 Fe1 C32 C31 119.6(3) . .
C26 Fe1 C32 C31 -161.6(2) . .
C25 Fe1 C32 C31 -119.7(2) . .
C31 C32 C33 C34 0.5(4) . .
Fe1 C32 C33 C34 59.5(3) . .
C31 C32 C33 Fe1 -59.0(2) . .
C28 Fe1 C33 C34 32.3(6) . .
C30 Fe1 C33 C34 -37.7(2) . .
C27 Fe1 C33 C34 73.3(3) . .
C29 Fe1 C33 C34 -158.9(4) . .
C31 Fe1 C33 C34 -81.7(3) . .
C32 Fe1 C33 C34 -119.2(4) . .
C26 Fe1 C33 C34 117.0(3) . .
C25 Fe1 C33 C34 160.8(2) . .
C28 Fe1 C33 C32 151.5(4) . .
C30 Fe1 C33 C32 81.5(3) . .
C27 Fe1 C33 C32 -167.5(2) . .
C29 Fe1 C33 C32 -39.7(6) . .
C34 Fe1 C33 C32 119.2(4) . .
C31 Fe1 C33 C32 37.5(2) . .
C26 Fe1 C33 C32 -123.8(2) . .
C25 Fe1 C33 C32 -80.1(3) . .
C32 C33 C34 C30 -0.4(4) . .
Fe1 C33 C34 C30 59.1(3) . .
C32 C33 C34 Fe1 -59.5(3) . .
C31 C30 C34 C33 0.2(4) . .
Fe1 C30 C34 C33 -59.6(3) . .
C31 C30 C34 Fe1 59.8(3) . .
C28 Fe1 C34 C33 -167.5(2) . .
C30 Fe1 C34 C33 119.3(4) . .
C27 Fe1 C34 C33 -125.5(3) . .
C29 Fe1 C34 C33 158.8(4) . .
C31 Fe1 C34 C33 81.8(3) . .
C32 Fe1 C34 C33 37.9(2) . .
C26 Fe1 C34 C33 -84.0(3) . .
C25 Fe1 C34 C33 -50.5(6) . .
C28 Fe1 C34 C30 73.2(3) . .
C27 Fe1 C34 C30 115.3(3) . .
C29 Fe1 C34 C30 39.5(6) . .
C31 Fe1 C34 C30 -37.5(2) . .
C33 Fe1 C34 C30 -119.3(4) . .
C32 Fe1 C34 C30 -81.4(3) . .
C26 Fe1 C34 C30 156.7(2) . .
C25 Fe1 C34 C30 -169.8(4) . .
C37 C35 C36 C37 1.8(11) 2_767 .
C35 C36 C37 C38 179.3(9) . .
C35 C36 C37 C35 -2.1(14) . 2_767
C42 C39 C40 C40' -4.1(10) 2_656 2_656
C42 C39 C40 C41 -4.1(14) 2_656 .
C40' C39 C40 C41 0.1(8) 2_656 .
C39 C40 C41 C40' -0.1(11) . 2_656
C39 C40 C41 C40' 2.7(12) . .
C40' C40 C41 C40' 2.8(11) 2_656 .
C39 C40 C41 C42 -10(9) . .
C40' C40 C41 C42 -10(8) 2_656 .
C40' C41 C42 C39 4.5(11) 2_656 2_656
C40' C41 C42 C39 1.0(7) . 2_656
C40 C41 C42 C39 14(8) . 2_656
C40' C41 C42 C40' 3.5(11) 2_656 .
C40 C41 C42 C40' 13(8) . .
C42 C41 C40' C40' 175.8(14) . 2_656
C40 C41 C40' C40' -3.2(13) . 2_656
C40' C41 C40' C41 0.000(1) 2_656 2_656
C42 C41 C40' C41 175.8(14) . 2_656
C40 C41 C40' C41 -3.2(13) . 2_656
C40' C41 C40' C40 -173(3) 2_656 2_656
C42 C41 C40' C40 3.1(18) . 2_656
C40 C41 C40' C40 -175.9(16) . 2_656
C40' C41 C40' C39 -176.6(17) 2_656 2_656
C42 C41 C40' C39 -0.8(6) . 2_656
C40 C41 C40' C39 -179.9(6) . 2_656
C40' C41 C40' C42 -175.8(14) 2_656 .
C40 C41 C40' C42 -179.0(6) . .
C39 C42 C40' C40' 177.5(16) 2_656 2_656
C41 C42 C40' C40' -3.5(12) . 2_656
C39 C42 C40' C41 17(5) 2_656 2_656
C41 C42 C40' C41 -164(5) . 2_656
C39 C42 C40' C40 2.6(6) 2_656 2_656
C41 C42 C40' C40 -178.5(9) . 2_656
C39 C42 C40' C41 -178.9(8) 2_656 .
C41 C42 C40' C39 178.9(8) . 2_656
